data_1508433
loop_
_publ_author_name
'Laus, Gerhard'
'Kahlenberg, Volker'
'Wurst, Klaus'
'Schottenberger, Herwig'
'Fischer, Niko'
'Stierstorfer, J\org'
'Klap\otke, Thomas M.'

_publ_section_title
;
 Synthesis and Crystal Structures of New 5,5'-Azotetrazolates
;
_journal_issue 1
_journal_name_full Crystals
_journal_page_first 127
_journal_page_last 136
_journal_paper_doi 10.3390/cryst2010127
_journal_volume 2
_journal_year 2012
_chemical_compound_source 'synthesis as described'
_chemical_formula_moiety 'C3 H9 O S, 0.5(C2 N10)'
_chemical_formula_sum 'C4 H9 N5 O S'
_chemical_formula_weight 175.23
_chemical_name_systematic
;
 ?
;
_space_group_IT_number 14
_symmetry_cell_setting monoclinic
_symmetry_Int_Tables_number 14
_symmetry_space_group_name_Hall '-P 2yn'
_symmetry_space_group_name_H-M 'P 1 21/n 1'
_atom_sites_solution_hydrogens geom
_atom_sites_solution_primary direct
_atom_sites_solution_secondary difmap
_audit_author_name 'V. Kahlenberg'
_audit_conform_dict_location ftp://ftp.iucr.org/pub/cif_core.dic
_audit_conform_dict_name cif_core.dic
_audit_conform_dict_version 2.3
_audit_contact_author_address
;
  Institut f\"ur Mineralogie und Petrographie
  Leopold-Franzens-Universit\"at Innsbruck
  Innrain 52
  A-6020 Innsbruck
  Austria
;
_audit_contact_author_email Volker.Kahlenberg@uibk.ac.at
_audit_contact_author_fax '+43 512 507 2926'
_audit_contact_author_phone '+43 512 507 5503'
_audit_creation_date 2008-09-06T17:22:40-00:00
_audit_creation_method 'WinGX routine CIF_UPDATE'
_cell_angle_alpha 90
_cell_angle_beta 102.036(3)
_cell_angle_gamma 90
_cell_formula_units_Z 4
_cell_length_a 5.2452(2)
_cell_length_b 14.0290(4)
_cell_length_c 10.7735(4)
_cell_measurement_reflns_used 4513
_cell_measurement_temperature 173(2)
_cell_measurement_theta_max 28.3777
_cell_measurement_theta_min 3.4811
_cell_measurement_wavelength 0.71073
_cell_volume 775.34(5)
_computing_cell_refinement
;
        CrysAlis RED, Oxford Diffraction Ltd.,
        Version 1.171.32.24 (release 21-04-2008 CrysAlis171 .NET)
        (compiled Apr 21 2008,18:23:10)
;
_computing_data_collection
;
        CrysAlis CCD, Oxford Diffraction Ltd.,
        Version 1.171.32.24 (release 21-04-2008 CrysAlis171 .NET)
        (compiled Apr 21 2008,18:23:10)
;
_computing_data_reduction
;
        CrysAlis RED, Oxford Diffraction Ltd.,
        Version 1.171.32.24 (release 21-04-2008 CrysAlis171 .NET)
        (compiled Apr 21 2008,18:23:10)
;
_computing_publication_material 'WinGX publication routines (Farrugia, 1999)'
_computing_structure_refinement 'SHELXL-97 (Sheldrick, 1997)'
_computing_structure_solution 'SIR2002 (Burla et al., 2002)'
_diffrn_ambient_temperature 173(2)
_diffrn_detector_area_resol_mean 10.3822
_diffrn_measured_fraction_theta_full 0.996
_diffrn_measured_fraction_theta_max 0.887
_diffrn_measurement_device_type 'Oxford Diffraction Gemini-R Ultra'
_diffrn_measurement_method '\w (1\% width)'
_diffrn_orient_matrix_UB_11 0.0409523065
_diffrn_orient_matrix_UB_12 0.0338672607
_diffrn_orient_matrix_UB_13 0.0490492421
_diffrn_orient_matrix_UB_21 0.1100552823
_diffrn_orient_matrix_UB_22 -0.0286493873
_diffrn_orient_matrix_UB_23 0.0250338583
_diffrn_orient_matrix_UB_31 0.0729066483
_diffrn_orient_matrix_UB_32 0.0243096861
_diffrn_orient_matrix_UB_33 -0.038735024
_diffrn_radiation_monochromator graphite
_diffrn_radiation_probe x-ray
_diffrn_radiation_type 'Mo K\a'
_diffrn_radiation_wavelength 0.7107
_diffrn_reflns_av_R_equivalents 0.0207
_diffrn_reflns_av_unetI/netI 0.036
_diffrn_reflns_limit_h_max 6
_diffrn_reflns_limit_h_min -6
_diffrn_reflns_limit_k_max 17
_diffrn_reflns_limit_k_min -18
_diffrn_reflns_limit_l_max 13
_diffrn_reflns_limit_l_min -13
_diffrn_reflns_number 6332
_diffrn_reflns_theta_full 25.3
_diffrn_reflns_theta_max 28.3777
_diffrn_reflns_theta_min 3.4811
_exptl_absorpt_coefficient_mu 0.368
_exptl_absorpt_correction_T_max 1
_exptl_absorpt_correction_T_min 0.95841
_exptl_absorpt_correction_type multi-scan
_exptl_absorpt_process_details
;
        CrysAlis RED, Oxford Diffraction Ltd.,
        Version 1.171.32.24 (release 21-04-2008 CrysAlis171 .NET)
        (compiled Apr 21 2008,18:23:10)
        Empirical absorption correction using spherical harmonics,
 implemented in SCALE3 ABSPACK scaling algorithm.
;
_exptl_crystal_colour yellow
_exptl_crystal_density_diffrn 1.501
_exptl_crystal_density_method 'not measured'
_exptl_crystal_description 'isometric fragment'
_exptl_crystal_F_000 368
_exptl_crystal_size_max 0.2
_exptl_crystal_size_mid 0.2
_exptl_crystal_size_min 0.2
_refine_diff_density_max 0.337
_refine_diff_density_min -0.308
_refine_diff_density_rms 0.046
_refine_ls_extinction_method none
_refine_ls_goodness_of_fit_ref 1.053
_refine_ls_hydrogen_treatment constr
_refine_ls_matrix_type full
_refine_ls_number_parameters 103
_refine_ls_number_reflns 1723
_refine_ls_number_restraints 0
_refine_ls_restrained_S_all 1.053
_refine_ls_R_factor_all 0.0312
_refine_ls_R_factor_gt 0.0276
_refine_ls_shift/su_max 0
_refine_ls_shift/su_mean 0
_refine_ls_structure_factor_coef Fsqd
_refine_ls_weighting_details 'calc w=1/[\s^2^(Fo^2^)+(0.0342P)^2^+0.3450P] where P=(Fo^2^+2Fc^2^)/3'
_refine_ls_weighting_scheme calc
_refine_ls_wR_factor_gt 0.0703
_refine_ls_wR_factor_ref 0.0717
_reflns_number_gt 1573
_reflns_number_total 1723
_reflns_threshold_expression >2sigma(I)
_cod_data_source_file C4H9N5OS_P21_n_CCDC846914_crystals-02-00127-s001_DC178.cif
_cod_data_source_block messung_od_chateigner_1508433
_cod_database_code 1508433
_audit_contact_author 'V. Kahlenberg'

loop_
_symmetry_equiv_pos_as_xyz
'x, y, z'
'-x+1/2, y+1/2, -z+1/2'
'-x, -y, -z'
'x-1/2, -y-1/2, z-1/2'

loop_
_atom_site_label
_atom_site_type_symbol
_atom_site_fract_x
_atom_site_fract_y
_atom_site_fract_z
_atom_site_U_iso_or_equiv
_atom_site_adp_type
_atom_site_occupancy
_atom_site_symmetry_multiplicity
_atom_site_calc_flag
_atom_site_refinement_flags
S1 S 0.35292(6) 0.16736(2) 0.39791(3) 0.01668(11) Uani 1 1 d .
O1 O 0.62961(19) 0.16025(7) 0.44916(10) 0.0248(2) Uani 1 1 d .
N4 N 0.6279(3) 0.38515(9) 0.34254(12) 0.0277(3) Uani 1 1 d .
N5 N 0.5718(2) 0.52510(8) 0.47336(11) 0.0221(3) Uani 1 1 d .
N3 N 0.7690(3) 0.37445(10) 0.25371(12) 0.0320(3) Uani 1 1 d .
N1 N 0.8402(3) 0.51973(9) 0.32297(12) 0.0296(3) Uani 1 1 d .
C2 C 0.1999(3) 0.25198(10) 0.47644(13) 0.0220(3) Uani 1 1 d .
H2A H 0.2157 0.2329 0.5652 0.033 Uiso 1 1 calc R
H2B H 0.0151 0.2563 0.4353 0.033 Uiso 1 1 calc R
H2C H 0.2829 0.3142 0.4729 0.033 Uiso 1 1 calc R
C4 C 0.1943(3) 0.05930(9) 0.41187(13) 0.0217(3) Uani 1 1 d .
H4A H 0.258 0.0105 0.3608 0.033 Uiso 1 1 calc R
H4B H 0.0061 0.0675 0.3816 0.033 Uiso 1 1 calc R
H4C H 0.2302 0.0394 0.501 0.033 Uiso 1 1 calc R
N2 N 0.8960(3) 0.45436(10) 0.24209(12) 0.0333(3) Uani 1 1 d .
C3 C 0.2774(3) 0.19649(10) 0.23643(13) 0.0255(3) Uani 1 1 d .
H3A H 0.3386 0.2612 0.2246 0.038 Uiso 1 1 calc R
H3B H 0.0882 0.1933 0.2052 0.038 Uiso 1 1 calc R
H3C H 0.363 0.1513 0.189 0.038 Uiso 1 1 calc R
C1 C 0.6766(3) 0.47437(9) 0.38277(12) 0.0200(3) Uani 1 1 d .

loop_
_atom_site_aniso_label
_atom_site_aniso_U_11
_atom_site_aniso_U_22
_atom_site_aniso_U_33
_atom_site_aniso_U_23
_atom_site_aniso_U_13
_atom_site_aniso_U_12
S1 0.01286(18) 0.01748(17) 0.01937(18) 0.00155(11) 0.00262(12) -0.00178(11)
O1 0.0125(5) 0.0279(5) 0.0326(6) 0.0033(4) 0.0016(4) -0.0017(4)
N4 0.0335(7) 0.0233(6) 0.0285(7) -0.0025(5) 0.0114(5) -0.0010(5)
N5 0.0251(6) 0.0192(6) 0.0215(6) 0.0023(4) 0.0036(5) -0.0028(4)
N3 0.0353(8) 0.0348(7) 0.0275(7) -0.0028(5) 0.0100(5) 0.0052(6)
N1 0.0314(7) 0.0322(7) 0.0260(7) 0.0045(5) 0.0082(5) -0.0065(5)
C2 0.0202(7) 0.0211(7) 0.0257(7) -0.0025(5) 0.0069(5) -0.0019(5)
C4 0.0191(7) 0.0186(6) 0.0276(7) 0.0010(5) 0.0050(5) -0.0041(5)
N2 0.0298(7) 0.0473(8) 0.0246(7) 0.0050(6) 0.0100(5) 0.0023(6)
C3 0.0306(8) 0.0262(7) 0.0192(7) 0.0035(5) 0.0042(6) -0.0004(6)
C1 0.0202(7) 0.0200(6) 0.0186(6) 0.0035(5) 0.0016(5) -0.0008(5)

loop_
_atom_type_symbol
_atom_type_description
_atom_type_scat_dispersion_real
_atom_type_scat_dispersion_imag
_atom_type_scat_source
C C 0.0033 0.0016 'International Tables Vol C Tables 4.2.6.8 and 6.1.1.4'
H H 0 0 'International Tables Vol C Tables 4.2.6.8 and 6.1.1.4'
N N 0.0061 0.0033 'International Tables Vol C Tables 4.2.6.8 and 6.1.1.4'
O O 0.0106 0.006 'International Tables Vol C Tables 4.2.6.8 and 6.1.1.4'
S S 0.1246 0.1234 'International Tables Vol C Tables 4.2.6.8 and 6.1.1.4'

loop_
_geom_angle_atom_site_label_1
_geom_angle_atom_site_label_2
_geom_angle_atom_site_label_3
_geom_angle
_geom_angle_site_symmetry_1
O1 S1 C2 112.85(6) .
O1 S1 C3 113.40(7) .
C2 S1 C3 106.92(7) .
O1 S1 C4 111.40(6) .
C2 S1 C4 105.80(7) .
C3 S1 C4 105.92(7) .
C1 N4 N3 103.99(12) .
N5 N5 C1 113.06(14) 3_666
N2 N3 N4 109.74(12) .
C1 N1 N2 103.71(12) .
S1 C2 H2A 109.5 .
S1 C2 H2B 109.5 .
H2A C2 H2B 109.5 .
S1 C2 H2C 109.5 .
H2A C2 H2C 109.5 .
H2B C2 H2C 109.5 .
S1 C4 H4A 109.5 .
S1 C4 H4B 109.5 .
H4A C4 H4B 109.5 .
S1 C4 H4C 109.5 .
H4A C4 H4C 109.5 .
H4B C4 H4C 109.5 .
N3 N2 N1 109.64(12) .
S1 C3 H3A 109.5 .
S1 C3 H3B 109.5 .
H3A C3 H3B 109.5 .
S1 C3 H3C 109.5 .
H3A C3 H3C 109.5 .
H3B C3 H3C 109.5 .
N4 C1 N1 112.91(13) .
N4 C1 N5 128.63(12) .
N1 C1 N5 118.41(12) .

loop_
_geom_bond_atom_site_label_1
_geom_bond_atom_site_label_2
_geom_bond_distance
_geom_bond_site_symmetry_2
S1 O1 1.4446(10) .
S1 C2 1.7472(14) .
S1 C3 1.7502(14) .
S1 C4 1.7508(13) .
N4 C1 1.3317(18) .
N4 N3 1.3349(18) .
N5 N5 1.254(2) 3_666
N5 C1 1.4088(18) .
N3 N2 1.323(2) .
N1 C1 1.3369(18) .
N1 N2 1.3388(19) .
C2 H2A 0.98 .
C2 H2B 0.98 .
C2 H2C 0.98 .
C4 H4A 0.98 .
C4 H4B 0.98 .
C4 H4C 0.98 .
C3 H3A 0.98 .
C3 H3B 0.98 .
C3 H3C 0.98 .

loop_
_geom_torsion_atom_site_label_1
_geom_torsion_atom_site_label_2
_geom_torsion_atom_site_label_3
_geom_torsion_atom_site_label_4
_geom_torsion
_geom_torsion_site_symmetry_1
C1 N4 N3 N2 0.01(16) .
N4 N3 N2 N1 -0.24(17) .
C1 N1 N2 N3 0.36(16) .
N3 N4 C1 N1 0.23(16) .
N3 N4 C1 N5 177.54(13) .
N2 N1 C1 N4 -0.37(16) .
N2 N1 C1 N5 -177.98(12) .
N5 N5 C1 N4 5.1(2) 3_666
N5 N5 C1 N1 -177.68(15) 3_666
